data_2105504
loop_
_publ_author_name
'Ebihara, Masahiro'
'Fuma, Yasuhiro'

_publ_section_title
;
 Two- and three-dimensional assembled structures constructed from
 amidate-bridged paddlewheel complexes with group 6 oxometallate ions
;
_journal_issue 5
_journal_name_full 'Acta Crystallographica Section B'
_journal_page_first 480
_journal_page_last 489
_journal_paper_doi 10.1107/S2052519213024068
_journal_volume 69
_journal_year 2013
_chemical_formula_moiety 'C24 H48 Mo N8 O12 Rh4, 2.44(O H2)'
_chemical_formula_sum 'C24 H52.88 Mo N8 O14.44 Rh4'
_chemical_formula_weight 1191.52
_space_group_IT_number 2
_symmetry_cell_setting triclinic
_symmetry_space_group_name_Hall '-P 1'
_symmetry_space_group_name_H-M 'P -1'
_atom_sites_solution_hydrogens geom
_atom_sites_solution_primary direct
_atom_sites_solution_secondary difmap
_audit_creation_method SHELXL-97
_cell_angle_alpha 112.460(2)
_cell_angle_beta 99.574(2)
_cell_angle_gamma 108.472(3)
_cell_formula_units_Z 2
_cell_length_a 12.952(4)
_cell_length_b 13.849(5)
_cell_length_c 14.679(5)
_cell_measurement_reflns_used 6964
_cell_measurement_temperature 223(2)
_cell_measurement_theta_max 27.5
_cell_measurement_theta_min 3.1
_cell_volume 2180.4(13)
_computing_cell_refinement CrystalClear
_computing_data_collection 'CrystalClear (Molecular Structure Corporation & Rigaku Corporation, 2001)'
_computing_data_reduction CrystalClear
_computing_molecular_graphics 'ORTEPII (Johnson, 1976)'
_computing_publication_material 'Yadokari-XG 2009 (Wakita, Nemoto et al., 2009)'
_computing_structure_refinement 'SHELXL-97 (Sheldrick, 2008)'
_computing_structure_solution 'SIR97 (Altomare et al., 1999)'
_diffrn_ambient_temperature 223(2)
_diffrn_detector_area_resol_mean 14.62
_diffrn_measured_fraction_theta_full 0.990
_diffrn_measured_fraction_theta_max 0.990
_diffrn_measurement_device_type 'Rigaku/MSC Mercury CCD'
_diffrn_measurement_method \w
_diffrn_radiation_monochromator graphite
_diffrn_radiation_type MoK\a
_diffrn_radiation_wavelength 0.71070
_diffrn_reflns_av_R_equivalents 0.0296
_diffrn_reflns_av_sigmaI/netI 0.0444
_diffrn_reflns_limit_h_max 16
_diffrn_reflns_limit_h_min -10
_diffrn_reflns_limit_k_max 17
_diffrn_reflns_limit_k_min -17
_diffrn_reflns_limit_l_max 17
_diffrn_reflns_limit_l_min -19
_diffrn_reflns_number 17845
_diffrn_reflns_theta_full 27.48
_diffrn_reflns_theta_max 27.48
_diffrn_reflns_theta_min 3.07
_exptl_absorpt_coefficient_mu 1.825
_exptl_absorpt_correction_T_max 0.859
_exptl_absorpt_correction_T_min 0.581
_exptl_absorpt_correction_type integration
_exptl_absorpt_process_details '(Higashi, 1999)'
_exptl_crystal_colour Brown
_exptl_crystal_density_diffrn 1.815
_exptl_crystal_density_method 'not measured'
_exptl_crystal_description Block
_exptl_crystal_F_000 1180
_exptl_crystal_size_max 0.50
_exptl_crystal_size_mid 0.30
_exptl_crystal_size_min 0.20
_refine_diff_density_max 0.715
_refine_diff_density_min -0.838
_refine_ls_extinction_method none
_refine_ls_goodness_of_fit_ref 1.088
_refine_ls_hydrogen_treatment constr
_refine_ls_matrix_type full
_refine_ls_number_parameters 543
_refine_ls_number_reflns 9884
_refine_ls_number_restraints 178
_refine_ls_restrained_S_all 1.082
_refine_ls_R_factor_all 0.0462
_refine_ls_R_factor_gt 0.0362
_refine_ls_shift/su_max 0.001
_refine_ls_shift/su_mean 0.000
_refine_ls_structure_factor_coef Fsqd
_refine_ls_weighting_details 'calc w=1/[\s^2^(Fo^2^)+(0.0235P)^2^+3.5108P] where P=(Fo^2^+2Fc^2^)/3'
_refine_ls_weighting_scheme calc
_refine_ls_wR_factor_gt 0.0746
_refine_ls_wR_factor_ref 0.0781
_reflns_number_gt 8783
_reflns_number_total 9884
_reflns_threshold_expression >2sigma(I)
_cod_data_source_file ry5054.cif
_cod_data_source_block VIII
_cod_original_sg_symbol_H-M 'P -1         '
_cod_database_code 2105504

loop_
_symmetry_equiv_pos_as_xyz
'x, y, z'
'-x, -y, -z'

loop_
_atom_site_type_symbol
_atom_site_label
_atom_site_fract_x
_atom_site_fract_y
_atom_site_fract_z
_atom_site_U_iso_or_equiv
_atom_site_adp_type
_atom_site_calc_flag
_atom_site_refinement_flags
_atom_site_occupancy
_atom_site_symmetry_multiplicity
_atom_site_disorder_assembly
_atom_site_disorder_group
Rh Rh1 0.96536(2) 0.03178(3) 0.44022(2) 0.02026(7) Uani d . 1 1 . .
Rh Rh2 0.93213(2) 0.40664(2) 0.48075(2) 0.02081(7) Uani d . 1 1 . .
Rh Rh3 0.57970(2) 0.04872(3) 0.07975(2) 0.02054(7) Uani d . 1 1 . .
Rh Rh4 0.55655(2) -0.00010(2) 0.44237(2) 0.01812(7) Uani d . 1 1 . .
N N1 0.8188(3) -0.1028(3) 0.3925(3) 0.0260(7) Uani d . 1 1 . .
H H1 0.7611 -0.1126 0.3448 0.031 Uiso calc R 1 1 . .
O O1 0.8775(2) -0.1655(2) 0.5049(2) 0.0284(6) Uani d . 1 1 . .
N N2 0.9303(3) 0.1340(3) 0.5567(2) 0.0248(7) Uani d . 1 1 . .
H H2 0.8995 0.1776 0.5457 0.030 Uiso calc R 1 1 . .
O O2 0.9859(2) 0.0700(3) 0.6692(2) 0.0292(6) Uani d . 1 1 . .
N N3 0.8766(3) 0.3867(3) 0.3379(3) 0.0276(7) Uani d . 1 1 . .
H H3 0.8172 0.3235 0.2928 0.033 Uiso calc R 1 1 . .
O O3 1.0050(2) 0.5602(2) 0.3692(2) 0.0290(6) Uani d . 1 1 . .
N N4 1.0517(3) 0.3537(3) 0.4450(3) 0.0277(7) Uani d . 1 1 . .
H H4 1.0382 0.2826 0.4292 0.033 Uiso calc R 1 1 . .
O O4 1.1814(2) 0.5266(2) 0.4753(2) 0.0305(6) Uani d . 1 1 . .
N N5 0.5087(3) 0.1573(3) 0.1341(3) 0.0303(8) Uani d . 1 1 B .
H H5 0.5429 0.2133 0.1974 0.036 Uiso calc R 1 1 . .
O O5 0.3553(3) 0.0656(3) -0.0139(2) 0.0368(7) Uani d . 1 1 . .
N N6 0.4856(3) -0.0595(3) 0.1213(2) 0.0278(7) Uani d . 1 1 . .
H H6 0.5140 -0.0524 0.1827 0.033 Uiso calc R 1 1 . .
O O6 0.3326(2) -0.1535(3) -0.0264(2) 0.0324(7) Uani d . 1 1 . .
N N7 0.6541(3) -0.0370(3) 0.5314(3) 0.0240(7) Uani d . 1 1 C .
H H7 0.7145 -0.0437 0.5164 0.029 Uiso calc R 1 1 . .
O O7 0.5501(2) -0.0394(2) 0.6407(2) 0.0274(6) Uani d . 1 1 . .
N N8 0.6433(3) 0.1648(3) 0.5391(2) 0.0228(6) Uani d . 1 1 . .
H H8 0.6987 0.2040 0.5239 0.027 Uiso calc R 1 1 . .
O O8 0.5434(2) 0.1708(2) 0.6529(2) 0.0264(6) Uani d . 1 1 . .
Mo Mo1 0.76942(2) 0.11035(3) 0.33011(2) 0.01589(7) Uani d . 1 1 . .
O O9 0.8928(2) 0.0823(2) 0.3257(2) 0.0268(6) Uani d . 1 1 . .
O O10 0.8080(2) 0.2355(2) 0.4486(2) 0.0226(5) Uani d . 1 1 . .
O O11 0.7270(2) 0.1361(2) 0.2252(2) 0.0239(6) Uani d . 1 1 . .
O O12 0.6568(2) -0.0043(2) 0.3284(2) 0.0215(5) Uani d . 1 1 . .
O O13 0.5799(3) 0.2864(4) 0.3722(3) 0.0672(11) Uani d . 1 1 . .
O O14 0.8897(8) -0.0055(14) 0.1111(6) 0.221(11) Uani d P 0.74(2) 1 . .
O O15 1.0649(16) 0.153(2) 0.0531(18) 0.249(17) Uani d P 0.50(3) 1 . .
O O16 0.897(2) 0.149(3) 0.092(3) 0.13(2) Uani d P 0.196(17) 1 . .
C C1 0.8021(3) -0.1784(4) 0.4275(3) 0.0267(8) Uani d . 1 1 . .
C C2 0.6908(4) -0.2856(4) 0.3772(4) 0.0424(11) Uani d . 1 1 . .
H H9 0.6612 -0.2963 0.4315 0.051 Uiso calc R 1 1 . .
H H10 0.6335 -0.2765 0.3324 0.051 Uiso calc R 1 1 . .
C C3 0.7077(6) -0.3900(6) 0.3133(6) 0.084(2) Uani d . 1 1 . .
H H11 0.7675 -0.3969 0.3566 0.126 Uiso calc R 1 1 . .
H H12 0.7305 -0.3826 0.2557 0.126 Uiso calc R 1 1 . .
H H13 0.6362 -0.4580 0.2862 0.126 Uiso calc R 1 1 . .
C C4 0.9512(3) 0.1391(3) 0.6491(3) 0.0256(8) Uani d . 1 1 . .
C C5 0.9325(4) 0.2274(4) 0.7360(4) 0.0405(11) Uani d . 1 1 . .
H H14 0.8548 0.1923 0.7381 0.049 Uiso calc R 1 1 . .
H H15 0.9367 0.2911 0.7205 0.049 Uiso calc R 1 1 . .
C C6 1.0187(6) 0.2749(5) 0.8422(4) 0.0650(17) Uani d . 1 1 . .
H H16 1.0961 0.3085 0.8406 0.097 Uiso calc R 1 1 . .
H H17 1.0114 0.2133 0.8605 0.097 Uiso calc R 1 1 . .
H H18 1.0041 0.3334 0.8937 0.097 Uiso calc R 1 1 . .
C C7 0.9226(3) 0.4611(3) 0.3067(3) 0.0271(8) Uani d . 1 1 . .
C C8 0.8835(4) 0.4327(4) 0.1936(3) 0.0436(12) Uani d . 1 1 . .
H H19 0.8135 0.3608 0.1561 0.052 Uiso calc R 1 1 . .
H H20 0.8644 0.4937 0.1880 0.052 Uiso calc R 1 1 . .
C C9 0.9726(6) 0.4202(7) 0.1435(5) 0.092(3) Uani d . 1 1 . .
H H21 0.9844 0.3534 0.1404 0.138 Uiso calc R 1 1 . .
H H22 1.0444 0.4884 0.1840 0.138 Uiso calc R 1 1 . .
H H23 0.9471 0.4106 0.0734 0.138 Uiso calc R 1 1 . .
C C10 1.1490(3) 0.4171(4) 0.4432(3) 0.0299(9) Uani d . 1 1 A .
C C11 1.2278(4) 0.3663(4) 0.4005(5) 0.0478(12) Uani d DU 1 1 . .
H H24A 1.2090 0.2930 0.4025 0.057 Uiso calc PR 0.610(11) 1 A 1
H H25A 1.2106 0.3492 0.3270 0.057 Uiso calc PR 0.610(11) 1 A 1
H H24B 1.3041 0.4277 0.4215 0.057 Uiso calc PR 0.390(11) 1 A 2
H H25B 1.2365 0.3145 0.4287 0.057 Uiso calc PR 0.390(11) 1 A 2
C C12A 1.3546(7) 0.4375(7) 0.4541(8) 0.056(3) Uani d PDU 0.610(11) 1 A 1
H H26A 1.3742 0.5129 0.4580 0.084 Uiso calc PR 0.610(11) 1 A 1
H H27A 1.3963 0.4001 0.4151 0.084 Uiso calc PR 0.610(11) 1 A 1
H H28A 1.3755 0.4455 0.5241 0.084 Uiso calc PR 0.610(11) 1 A 1
C C12B 1.1805(17) 0.3039(18) 0.2887(12) 0.097(7) Uani d PDU 0.390(11) 1 A 2
H H26B 1.1669 0.3541 0.2615 0.145 Uiso calc PR 0.390(11) 1 A 2
H H27B 1.1083 0.2389 0.2683 0.145 Uiso calc PR 0.390(11) 1 A 2
H H28B 1.2342 0.2764 0.2609 0.145 Uiso calc PR 0.390(11) 1 A 2
C C13 0.4130(4) 0.1480(4) 0.0786(3) 0.0366(10) Uani d DU 1 1 . .
C C14A 0.3707(11) 0.2417(11) 0.1198(8) 0.063(3) Uani d PDU 0.84(2) 1 B 1
H H29A 0.2901 0.2063 0.1152 0.075 Uiso calc PR 0.84(2) 1 B 1
H H30A 0.4160 0.2936 0.1935 0.075 Uiso calc PR 0.84(2) 1 B 1
C C15A 0.3792(19) 0.3085(12) 0.0627(11) 0.144(7) Uani d PDU 0.84(2) 1 B 1
H H31A 0.3483 0.2568 -0.0117 0.216 Uiso calc PR 0.84(2) 1 B 1
H H32A 0.4594 0.3588 0.0811 0.216 Uiso calc PR 0.84(2) 1 B 1
H H33A 0.3356 0.3543 0.0808 0.216 Uiso calc PR 0.84(2) 1 B 1
C C14B 0.357(4) 0.225(4) 0.131(3) 0.040(8) Uani d PDU 0.16(2) 1 B 2
H H29B 0.3198 0.1948 0.1733 0.048 Uiso calc PR 0.16(2) 1 B 2
H H30B 0.4184 0.3014 0.1792 0.048 Uiso calc PR 0.16(2) 1 B 2
C C15B 0.272(7) 0.238(6) 0.064(5) 0.13(2) Uani d PDU 0.16(2) 1 B 2
H H31B 0.2289 0.2716 0.1036 0.189 Uiso calc PR 0.16(2) 1 B 2
H H32B 0.2204 0.1636 0.0061 0.189 Uiso calc PR 0.16(2) 1 B 2
H H33B 0.3115 0.2883 0.0373 0.189 Uiso calc PR 0.16(2) 1 B 2
C C16 0.3832(4) -0.1410(4) 0.0623(3) 0.0321(9) Uani d . 1 1 . .
C C17 0.3223(4) -0.2285(5) 0.0946(4) 0.0539(15) Uani d . 1 1 . .
H H34 0.3462 -0.1932 0.1709 0.065 Uiso calc R 1 1 . .
H H35 0.2390 -0.2526 0.0682 0.065 Uiso calc R 1 1 . .
C C18 0.3484(7) -0.3315(6) 0.0540(6) 0.084(2) Uani d . 1 1 . .
H H36 0.4291 -0.3097 0.0875 0.126 Uiso calc R 1 1 . .
H H37 0.3321 -0.3621 -0.0208 0.126 Uiso calc R 1 1 . .
H H38 0.3010 -0.3897 0.0689 0.126 Uiso calc R 1 1 . .
C C19 0.6352(3) -0.0519(3) 0.6104(3) 0.0265(8) Uani d DU 1 1 . .
C C20A 0.7079(5) -0.0899(8) 0.6683(7) 0.0379(15) Uani d PDU 0.943(10) 1 C 1
H H39A 0.6635 -0.1709 0.6487 0.045 Uiso calc PR 0.943(10) 1 C 1
H H40A 0.7759 -0.0846 0.6460 0.045 Uiso calc PR 0.943(10) 1 C 1
C C21A 0.7474(5) -0.0209(6) 0.7854(4) 0.0575(19) Uani d PDU 0.943(10) 1 C 1
H H41A 0.6808 -0.0270 0.8086 0.086 Uiso calc PR 0.943(10) 1 C 1
H H42A 0.7936 0.0591 0.8060 0.086 Uiso calc PR 0.943(10) 1 C 1
H H43A 0.7932 -0.0504 0.8171 0.086 Uiso calc PR 0.943(10) 1 C 1
C C20B 0.732(6) -0.067(16) 0.668(13) 0.040(13) Uani d PDU 0.057(10) 1 C 2
H H39B 0.7628 -0.1120 0.6201 0.048 Uiso calc PR 0.057(10) 1 C 2
H H40B 0.7947 0.0074 0.7194 0.048 Uiso calc PR 0.057(10) 1 C 2
C C21B 0.672(8) -0.131(9) 0.721(8) 0.045(14) Uani d PDU 0.057(10) 1 C 2
H H41B 0.6064 -0.2010 0.6682 0.068 Uiso calc PR 0.057(10) 1 C 2
H H42B 0.6451 -0.0831 0.7696 0.068 Uiso calc PR 0.057(10) 1 C 2
H H43B 0.7249 -0.1503 0.7575 0.068 Uiso calc PR 0.057(10) 1 C 2
C C22 0.6242(3) 0.2204(3) 0.6245(3) 0.0246(8) Uani d . 1 1 D .
C C23 0.6999(4) 0.3472(3) 0.6949(3) 0.0340(9) Uani d DU 1 1 . .
H H44A 0.7507 0.3563 0.7579 0.041 Uiso calc PR 0.91(3) 1 D 1
H H45A 0.7486 0.3767 0.6588 0.041 Uiso calc PR 0.91(3) 1 D 1
H H44B 0.7205 0.3626 0.7680 0.041 Uiso calc PR 0.09(3) 1 D 2
H H45B 0.7711 0.3694 0.6781 0.041 Uiso calc PR 0.09(3) 1 D 2
C C24A 0.6327(6) 0.4177(5) 0.7263(11) 0.051(3) Uani d PDU 0.91(3) 1 D 1
H H46A 0.5882 0.3925 0.7664 0.076 Uiso calc PR 0.91(3) 1 D 1
H H47A 0.5810 0.4080 0.6644 0.076 Uiso calc PR 0.91(3) 1 D 1
H H48A 0.6853 0.4981 0.7686 0.076 Uiso calc PR 0.91(3) 1 D 1
C C24B 0.635(7) 0.416(6) 0.679(9) 0.055(15) Uani d PDU 0.09(3) 1 D 2
H H46B 0.6895 0.4916 0.6950 0.083 Uiso calc PR 0.09(3) 1 D 2
H H47B 0.5891 0.4235 0.7252 0.083 Uiso calc PR 0.09(3) 1 D 2
H H48B 0.5850 0.3767 0.6073 0.083 Uiso calc PR 0.09(3) 1 D 2

loop_
_atom_site_aniso_label
_atom_site_aniso_U_11
_atom_site_aniso_U_22
_atom_site_aniso_U_33
_atom_site_aniso_U_12
_atom_site_aniso_U_13
_atom_site_aniso_U_23
Rh1 0.01803(14) 0.02761(16) 0.02194(15) 0.01231(12) 0.00773(11) 0.01530(13)
Rh2 0.01839(14) 0.01624(14) 0.02128(15) 0.00054(11) 0.00243(11) 0.00951(12)
Rh3 0.01777(14) 0.02307(15) 0.01422(14) 0.00418(12) -0.00010(11) 0.00807(12)
Rh4 0.01614(13) 0.01826(14) 0.01854(14) 0.00455(11) 0.00782(11) 0.00843(12)
N1 0.0195(15) 0.0321(18) 0.0287(18) 0.0115(14) 0.0059(13) 0.0166(16)
O1 0.0220(13) 0.0330(16) 0.0354(16) 0.0114(12) 0.0081(12) 0.0216(14)
N2 0.0244(16) 0.0343(19) 0.0255(17) 0.0183(15) 0.0096(14) 0.0179(15)
O2 0.0354(15) 0.0385(17) 0.0274(15) 0.0230(14) 0.0163(13) 0.0198(14)
N3 0.0231(16) 0.0190(16) 0.0258(18) -0.0029(13) -0.0020(14) 0.0098(14)
O3 0.0305(15) 0.0205(14) 0.0218(14) -0.0026(12) -0.0002(12) 0.0106(12)
N4 0.0241(16) 0.0191(16) 0.038(2) 0.0045(14) 0.0084(15) 0.0163(16)
O4 0.0246(14) 0.0264(15) 0.0401(17) 0.0078(12) 0.0129(13) 0.0167(14)
N5 0.0321(18) 0.0299(19) 0.0199(17) 0.0128(16) 0.0034(14) 0.0051(15)
O5 0.0337(16) 0.0414(18) 0.0312(17) 0.0185(15) 0.0048(13) 0.0131(15)
N6 0.0274(17) 0.0303(18) 0.0173(16) 0.0030(15) 0.0000(13) 0.0132(15)
O6 0.0250(14) 0.0372(17) 0.0208(14) -0.0009(13) -0.0030(11) 0.0153(13)
N7 0.0205(15) 0.0303(18) 0.0276(17) 0.0126(14) 0.0124(13) 0.0161(15)
O7 0.0247(14) 0.0382(16) 0.0260(15) 0.0142(13) 0.0116(12) 0.0190(13)
N8 0.0224(15) 0.0210(16) 0.0224(16) 0.0042(13) 0.0104(13) 0.0103(14)
O8 0.0264(14) 0.0224(14) 0.0235(14) 0.0041(11) 0.0123(11) 0.0073(12)
Mo1 0.01268(13) 0.01782(15) 0.01501(15) 0.00316(12) 0.00231(11) 0.00905(12)
O9 0.0208(13) 0.0411(17) 0.0304(15) 0.0157(13) 0.0117(12) 0.0245(14)
O10 0.0191(12) 0.0193(13) 0.0201(13) -0.0010(10) 0.0030(10) 0.0090(11)
O11 0.0183(12) 0.0244(14) 0.0212(13) 0.0019(11) -0.0012(10) 0.0120(12)
O12 0.0201(12) 0.0190(13) 0.0210(13) 0.0039(11) 0.0062(10) 0.0086(11)
O13 0.054(2) 0.081(3) 0.055(3) 0.028(2) 0.010(2) 0.024(2)
O14 0.112(8) 0.45(3) 0.060(6) 0.165(12) 0.032(5) 0.040(9)
O15 0.147(18) 0.39(4) 0.24(3) 0.08(2) 0.115(17) 0.17(3)
O16 0.058(18) 0.12(3) 0.25(5) 0.038(18) 0.09(2) 0.10(3)
C1 0.0207(18) 0.032(2) 0.032(2) 0.0141(17) 0.0099(16) 0.0162(19)
C2 0.031(2) 0.038(3) 0.052(3) 0.008(2) 0.006(2) 0.025(2)
C3 0.074(5) 0.051(4) 0.087(5) 0.010(4) 0.007(4) 0.015(4)
C4 0.0206(18) 0.031(2) 0.032(2) 0.0132(17) 0.0112(16) 0.0171(18)
C5 0.051(3) 0.047(3) 0.034(3) 0.029(2) 0.020(2) 0.018(2)
C6 0.096(5) 0.059(4) 0.029(3) 0.039(4) 0.013(3) 0.009(3)
C7 0.027(2) 0.025(2) 0.024(2) 0.0043(17) 0.0031(16) 0.0133(17)
C8 0.046(3) 0.037(3) 0.023(2) -0.006(2) -0.002(2) 0.015(2)
C9 0.066(4) 0.121(7) 0.032(3) 0.001(4) 0.016(3) 0.011(4)
C10 0.028(2) 0.029(2) 0.036(2) 0.0097(18) 0.0114(18) 0.019(2)
C11 0.043(3) 0.038(3) 0.075(4) 0.021(2) 0.033(3) 0.030(3)
C12A 0.040(4) 0.047(5) 0.109(8) 0.027(4) 0.041(5) 0.050(6)
C12B 0.099(15) 0.114(17) 0.073(8) 0.062(14) 0.057(10) 0.014(11)
C13 0.042(2) 0.037(2) 0.029(2) 0.022(2) 0.008(2) 0.012(2)
C14A 0.080(7) 0.073(7) 0.047(5) 0.059(7) 0.020(4) 0.018(4)
C15A 0.268(19) 0.116(10) 0.157(11) 0.152(12) 0.121(12) 0.089(8)
C14B 0.037(14) 0.023(13) 0.061(17) 0.010(10) 0.029(11) 0.019(12)
C15B 0.14(3) 0.11(3) 0.13(3) 0.10(2) 0.00(2) 0.03(2)
C16 0.031(2) 0.037(2) 0.021(2) 0.0038(19) 0.0026(17) 0.0164(19)
C17 0.045(3) 0.053(3) 0.035(3) -0.014(2) -0.009(2) 0.029(3)
C18 0.106(6) 0.059(4) 0.078(5) 0.015(4) 0.006(4) 0.049(4)
C19 0.0238(19) 0.030(2) 0.032(2) 0.0147(17) 0.0123(17) 0.0158(18)
C20A 0.034(3) 0.059(5) 0.051(3) 0.029(3) 0.026(3) 0.042(3)
C21A 0.055(4) 0.096(5) 0.048(3) 0.043(4) 0.020(3) 0.050(4)
C20B 0.04(2) 0.06(2) 0.04(2) 0.023(18) 0.009(19) 0.039(17)
C21B 0.06(3) 0.07(3) 0.06(3) 0.05(3) 0.04(2) 0.05(2)
C22 0.0276(19) 0.0234(19) 0.026(2) 0.0104(16) 0.0106(16) 0.0142(17)
C23 0.033(2) 0.023(2) 0.032(2) 0.0017(18) 0.0123(19) 0.0064(19)
C24A 0.057(4) 0.021(3) 0.063(6) 0.011(2) 0.027(3) 0.011(3)
C24B 0.06(2) 0.039(19) 0.05(2) 0.018(15) 0.015(15) 0.019(16)

loop_
_atom_type_symbol
_atom_type_description
_atom_type_scat_dispersion_real
_atom_type_scat_dispersion_imag
_atom_type_scat_source
C C 0.0033 0.0016 'International Tables Vol C Tables 4.2.6.8 and 6.1.1.4'
H H 0.0000 0.0000 'International Tables Vol C Tables 4.2.6.8 and 6.1.1.4'
Mo Mo -1.6832 0.6857 'International Tables Vol C Tables 4.2.6.8 and 6.1.1.4'
N N 0.0061 0.0033 'International Tables Vol C Tables 4.2.6.8 and 6.1.1.4'
O O 0.0106 0.0060 'International Tables Vol C Tables 4.2.6.8 and 6.1.1.4'
Rh Rh -1.1178 0.9187 'International Tables Vol C Tables 4.2.6.8 and 6.1.1.4'

loop_
_geom_angle_atom_site_label_1
_geom_angle_atom_site_label_2
_geom_angle_atom_site_label_3
_geom_angle_site_symmetry_1
_geom_angle_site_symmetry_3
_geom_angle
_geom_angle_publ_flag
N1 Rh1 N2 . . 94.51(14) ?
N1 Rh1 O2 . 2_756 88.21(13) ?
N2 Rh1 O2 . 2_756 174.84(11) ?
N1 Rh1 O1 . 2_756 175.65(11) ?
N2 Rh1 O1 . 2_756 86.26(13) ?
O2 Rh1 O1 2_756 2_756 90.70(12) ?
N1 Rh1 O9 . . 91.66(11) ?
N2 Rh1 O9 . . 94.46(11) ?
O2 Rh1 O9 2_756 . 89.84(10) ?
O1 Rh1 O9 2_756 . 92.55(10) ?
N1 Rh1 Rh1 . 2_756 85.39(9) ?
N2 Rh1 Rh1 . 2_756 86.14(9) ?
O2 Rh1 Rh1 2_756 2_756 89.71(8) ?
O1 Rh1 Rh1 2_756 2_756 90.39(7) ?
O9 Rh1 Rh1 . 2_756 177.03(7) y
N4 Rh2 N3 . . 90.09(14) ?
N4 Rh2 O3 . 2_766 90.80(13) ?
N3 Rh2 O3 . 2_766 175.78(12) ?
N4 Rh2 O4 . 2_766 175.64(13) ?
N3 Rh2 O4 . 2_766 91.35(13) ?
O3 Rh2 O4 2_766 2_766 87.47(12) ?
N4 Rh2 O10 . . 94.50(12) ?
N3 Rh2 O10 . . 95.81(11) ?
O3 Rh2 O10 2_766 . 88.23(10) ?
O4 Rh2 O10 2_766 . 89.44(11) ?
N4 Rh2 Rh2 . 2_766 85.71(10) ?
N3 Rh2 Rh2 . 2_766 85.29(9) ?
O3 Rh2 Rh2 2_766 2_766 90.66(8) ?
O4 Rh2 Rh2 2_766 2_766 90.31(8) ?
O10 Rh2 Rh2 . 2_766 178.87(7) y
N6 Rh3 N5 . . 92.05(15) ?
N6 Rh3 O5 . 2_655 88.86(14) ?
N5 Rh3 O5 . 2_655 175.88(12) ?
N6 Rh3 O6 . 2_655 175.75(12) ?
N5 Rh3 O6 . 2_655 88.12(14) ?
O5 Rh3 O6 2_655 2_655 90.68(13) ?
N6 Rh3 O11 . . 93.74(11) ?
N5 Rh3 O11 . . 94.04(12) ?
O5 Rh3 O11 2_655 . 89.91(11) ?
O6 Rh3 O11 2_655 . 90.49(10) ?
N6 Rh3 Rh3 . 2_655 86.15(9) ?
N5 Rh3 Rh3 . 2_655 86.83(10) ?
O5 Rh3 Rh3 2_655 2_655 89.22(9) ?
O6 Rh3 Rh3 2_655 2_655 89.61(8) ?
O11 Rh3 Rh3 . 2_655 179.13(7) y
N8 Rh4 N7 . . 90.44(13) ?
N8 Rh4 O7 . 2_656 88.66(12) ?
N7 Rh4 O7 . 2_656 175.56(12) ?
N8 Rh4 O8 . 2_656 175.50(11) ?
N7 Rh4 O8 . 2_656 90.52(13) ?
O7 Rh4 O8 2_656 2_656 90.05(11) ?
N8 Rh4 O12 . . 96.02(11) ?
N7 Rh4 O12 . . 96.51(11) ?
O7 Rh4 O12 2_656 . 87.91(10) ?
O8 Rh4 O12 2_656 . 88.23(10) ?
N8 Rh4 Rh4 . 2_656 85.49(9) ?
N7 Rh4 Rh4 . 2_656 85.07(9) ?
O7 Rh4 Rh4 2_656 2_656 90.53(8) ?
O8 Rh4 Rh4 2_656 2_656 90.22(8) ?
O12 Rh4 Rh4 . 2_656 177.80(6) y
C1 N1 Rh1 . . 124.7(3) ?
C1 N1 H1 . . 117.6 ?
Rh1 N1 H1 . . 117.6 ?
C1 O1 Rh1 . 2_756 116.7(2) ?
C4 N2 Rh1 . . 123.4(3) ?
C4 N2 H2 . . 118.3 ?
Rh1 N2 H2 . . 118.3 ?
C4 O2 Rh1 . 2_756 117.6(2) ?
C7 N3 Rh2 . . 124.7(3) ?
C7 N3 H3 . . 117.7 ?
Rh2 N3 H3 . . 117.7 ?
C7 O3 Rh2 . 2_766 116.9(2) ?
C10 N4 Rh2 . . 124.9(3) ?
C10 N4 H4 . . 117.6 ?
Rh2 N4 H4 . . 117.6 ?
C10 O4 Rh2 . 2_766 117.0(2) ?
C13 N5 Rh3 . . 122.7(3) ?
C13 N5 H5 . . 118.7 ?
Rh3 N5 H5 . . 118.7 ?
C13 O5 Rh3 . 2_655 118.7(3) ?
C16 N6 Rh3 . . 124.0(3) ?
C16 N6 H6 . . 118.0 ?
Rh3 N6 H6 . . 118.0 ?
C16 O6 Rh3 . 2_655 118.1(3) ?
C19 N7 Rh4 . . 125.4(3) ?
C19 N7 H7 . . 117.3 ?
Rh4 N7 H7 . . 117.3 ?
C19 O7 Rh4 . 2_656 117.4(2) ?
C22 N8 Rh4 . . 125.1(3) ?
C22 N8 H8 . . 117.5 ?
Rh4 N8 H8 . . 117.5 ?
C22 O8 Rh4 . 2_656 116.9(2) ?
O9 Mo1 O10 . . 107.90(13) y
O11 Mo1 O9 . . 108.53(12) y
O9 Mo1 O12 . . 111.38(12) y
O11 Mo1 O10 . . 109.17(12) y
O12 Mo1 O10 . . 108.12(12) y
O11 Mo1 O12 . . 111.64(12) y
Mo1 O9 Rh1 . . 119.29(13) y
Mo1 O10 Rh2 . . 122.07(13) y
Mo1 O11 Rh3 . . 136.57(14) y
Mo1 O12 Rh4 . . 129.21(13) y
O1 C1 N1 . . 122.4(4) ?
O1 C1 C2 . . 117.2(4) ?
N1 C1 C2 . . 120.4(4) ?
C3 C2 C1 . . 111.4(4) ?
C3 C2 H9 . . 109.3 ?
C1 C2 H9 . . 109.3 ?
C3 C2 H10 . . 109.3 ?
C1 C2 H10 . . 109.3 ?
H9 C2 H10 . . 108.0 ?
C2 C3 H11 . . 109.5 ?
C2 C3 H12 . . 109.5 ?
H11 C3 H12 . . 109.5 ?
C2 C3 H13 . . 109.5 ?
H11 C3 H13 . . 109.5 ?
H12 C3 H13 . . 109.5 ?
O2 C4 N2 . . 122.4(4) ?
O2 C4 C5 . . 117.8(3) ?
N2 C4 C5 . . 119.8(3) ?
C4 C5 C6 . . 113.7(4) ?
C4 C5 H14 . . 108.8 ?
C6 C5 H14 . . 108.8 ?
C4 C5 H15 . . 108.8 ?
C6 C5 H15 . . 108.8 ?
H14 C5 H15 . . 107.7 ?
C5 C6 H16 . . 109.5 ?
C5 C6 H17 . . 109.5 ?
H16 C6 H17 . . 109.5 ?
C5 C6 H18 . . 109.5 ?
H16 C6 H18 . . 109.5 ?
H17 C6 H18 . . 109.5 ?
O3 C7 N3 . . 122.3(4) ?
O3 C7 C8 . . 116.8(3) ?
N3 C7 C8 . . 120.9(4) ?
C9 C8 C7 . . 112.5(4) ?
C9 C8 H19 . . 109.1 ?
C7 C8 H19 . . 109.1 ?
C9 C8 H20 . . 109.1 ?
C7 C8 H20 . . 109.1 ?
H19 C8 H20 . . 107.8 ?
C8 C9 H21 . . 109.5 ?
C8 C9 H22 . . 109.5 ?
H21 C9 H22 . . 109.5 ?
C8 C9 H23 . . 109.5 ?
H21 C9 H23 . . 109.5 ?
H22 C9 H23 . . 109.5 ?
O4 C10 N4 . . 121.8(4) ?
O4 C10 C11 . . 116.7(4) ?
N4 C10 C11 . . 121.5(4) ?
C12B C11 C10 . . 109.5(8) ?
C12A C11 C10 . . 117.0(5) ?
C12A C11 H24A . . 108.0 ?
C10 C11 H24A . . 108.0 ?
C12A C11 H25A . . 108.0 ?
C10 C11 H25A . . 108.0 ?
H24A C11 H25A . . 107.3 ?
C12B C11 H24B . . 109.8 ?
C10 C11 H24B . . 109.8 ?
C12B C11 H25B . . 109.8 ?
C10 C11 H25B . . 109.8 ?
H24B C11 H25B . . 108.2 ?
C11 C12A H26A . . 109.5 ?
C11 C12A H27A . . 109.5 ?
H26A C12A H27A . . 109.5 ?
C11 C12A H28A . . 109.5 ?
H26A C12A H28A . . 109.5 ?
H27A C12A H28A . . 109.5 ?
C11 C12B H26B . . 109.5 ?
C11 C12B H27B . . 109.5 ?
H26B C12B H27B . . 109.5 ?
C11 C12B H28B . . 109.5 ?
H26B C12B H28B . . 109.5 ?
H27B C12B H28B . . 109.5 ?
O5 C13 N5 . . 122.5(4) ?
O5 C13 C14B . . 118(2) ?
N5 C13 C14B . . 118.8(19) ?
O5 C13 C14A . . 117.3(5) ?
N5 C13 C14A . . 120.0(6) ?
C15A C14A C13 . . 112.9(7) ?
C15A C14A H29A . . 109.0 ?
C13 C14A H29A . . 109.0 ?
C15A C14A H30A . . 109.0 ?
C13 C14A H30A . . 109.0 ?
H29A C14A H30A . . 107.8 ?
C14A C15A H31A . . 109.5 ?
C14A C15A H32A . . 109.5 ?
H31A C15A H32A . . 109.5 ?
C14A C15A H33A . . 109.5 ?
H31A C15A H33A . . 109.5 ?
H32A C15A H33A . . 109.5 ?
C15B C14B C13 . . 117(3) ?
C15B C14B H29B . . 108.0 ?
C13 C14B H29B . . 108.0 ?
C15B C14B H30B . . 108.0 ?
C13 C14B H30B . . 108.0 ?
H29B C14B H30B . . 107.2 ?
C14B C15B H31B . . 109.5 ?
C14B C15B H32B . . 109.5 ?
H31B C15B H32B . . 109.5 ?
C14B C15B H33B . . 109.5 ?
H31B C15B H33B . . 109.5 ?
H32B C15B H33B . . 109.5 ?
O6 C16 N6 . . 122.0(4) ?
O6 C16 C17 . . 117.1(4) ?
N6 C16 C17 . . 120.8(3) ?
C18 C17 C16 . . 111.7(5) ?
C18 C17 H34 . . 109.3 ?
C16 C17 H34 . . 109.3 ?
C18 C17 H35 . . 109.3 ?
C16 C17 H35 . . 109.3 ?
H34 C17 H35 . . 108.0 ?
C17 C18 H36 . . 109.5 ?
C17 C18 H37 . . 109.5 ?
H36 C18 H37 . . 109.5 ?
C17 C18 H38 . . 109.5 ?
H36 C18 H38 . . 109.5 ?
H37 C18 H38 . . 109.5 ?
O7 C19 N7 . . 121.6(3) ?
O7 C19 C20A . . 116.4(4) ?
N7 C19 C20A . . 122.0(4) ?
O7 C19 C20B . . 126(5) ?
N7 C19 C20B . . 112(4) ?
C21A C20A C19 . . 114.2(6) ?
C21A C20A H39A . . 108.7 ?
C19 C20A H39A . . 108.7 ?
C21A C20A H40A . . 108.7 ?
C19 C20A H40A . . 108.7 ?
H39A C20A H40A . . 107.6 ?
C20A C21A H41A . . 109.5 ?
C20A C21A H42A . . 109.5 ?
H41A C21A H42A . . 109.5 ?
C20A C21A H43A . . 109.5 ?
H41A C21A H43A . . 109.5 ?
H42A C21A H43A . . 109.5 ?
C21B C20B C19 . . 102(4) ?
C21B C20B H39B . . 111.5 ?
C19 C20B H39B . . 111.5 ?
C21B C20B H40B . . 111.5 ?
C19 C20B H40B . . 111.5 ?
H39B C20B H40B . . 109.3 ?
C20B C21B H41B . . 109.5 ?
C20B C21B H42B . . 109.5 ?
H41B C21B H42B . . 109.5 ?
C20B C21B H43B . . 109.5 ?
H41B C21B H43B . . 109.5 ?
H42B C21B H43B . . 109.5 ?
O8 C22 N8 . . 122.3(4) ?
O8 C22 C23 . . 117.6(3) ?
N8 C22 C23 . . 120.1(3) ?
C24A C23 C22 . . 113.2(4) ?
C24B C23 C22 . . 109(3) ?
C24A C23 H44A . . 108.9 ?
C22 C23 H44A . . 108.9 ?
C24A C23 H45A . . 108.9 ?
C22 C23 H45A . . 108.9 ?
H44A C23 H45A . . 107.7 ?
C24B C23 H44B . . 109.9 ?
C22 C23 H44B . . 109.9 ?
C24A C23 H45B . . 127.0 ?
C24B C23 H45B . . 109.9 ?
C22 C23 H45B . . 109.9 ?
H44B C23 H45B . . 108.3 ?
C23 C24A H46A . . 109.5 ?
C23 C24A H47A . . 109.5 ?
H46A C24A H47A . . 109.5 ?
C23 C24A H48A . . 109.5 ?
H46A C24A H48A . . 109.5 ?
H47A C24A H48A . . 109.5 ?
C23 C24B H46B . . 109.5 ?
C23 C24B H47B . . 109.5 ?
H46B C24B H47B . . 109.5 ?
C23 C24B H48B . . 109.5 ?
H46B C24B H48B . . 109.5 ?
H47B C24B H48B . . 109.5 ?

loop_
_geom_bond_atom_site_label_1
_geom_bond_atom_site_label_2
_geom_bond_site_symmetry_2
_geom_bond_distance
_geom_bond_publ_flag
Rh1 N1 . 1.971(3) y
Rh1 N2 . 1.987(3) y
Rh1 O1 2_756 2.036(3) y
Rh1 O2 2_756 2.034(3) y
Rh1 O9 . 2.233(2) y
Rh1 Rh1 2_756 2.4117(8) y
Rh2 N3 . 1.980(3) y
Rh2 N4 . 1.977(3) y
Rh2 O3 2_766 2.030(3) y
Rh2 O4 2_766 2.039(3) y
Rh2 O10 . 2.214(3) y
Rh2 Rh2 2_766 2.4019(9) y
Rh3 N5 . 1.986(3) y
Rh3 N6 . 1.972(3) y
Rh3 O5 2_655 2.025(3) y
Rh3 O6 2_655 2.032(3) y
Rh3 O11 . 2.207(2) y
Rh3 Rh3 2_655 2.4037(8) y
Rh4 N7 . 1.983(3) y
Rh4 N8 . 1.965(3) y
Rh4 O7 2_656 2.031(3) y
Rh4 O8 2_656 2.038(3) y
Rh4 O12 . 2.277(3) y
Rh4 Rh4 2_656 2.4148(8) y
N1 C1 . 1.309(5) ?
N1 H1 . 0.8700 ?
O1 C1 . 1.281(4) ?
N2 C4 . 1.308(5) ?
N2 H2 . 0.8700 ?
O2 C4 . 1.284(4) ?
N3 C7 . 1.301(5) ?
N3 H3 . 0.8700 ?
O3 C7 . 1.284(5) ?
N4 C10 . 1.298(5) ?
N4 H4 . 0.8700 ?
O4 C10 . 1.296(5) ?
N5 C13 . 1.304(5) ?
N5 H5 . 0.8700 ?
O5 C13 . 1.282(5) ?
N6 C16 . 1.306(5) ?
N6 H6 . 0.8700 ?
O6 C16 . 1.276(4) ?
N7 C19 . 1.301(5) ?
N7 H7 . 0.8700 ?
O7 C19 . 1.292(4) ?
N8 C22 . 1.308(5) ?
N8 H8 . 0.8700 ?
O8 C22 . 1.284(5) ?
Mo1 O11 . 1.750(2) ?
Mo1 O9 . 1.766(2) ?
Mo1 O12 . 1.771(3) ?
Mo1 O10 . 1.772(3) ?
C1 C2 . 1.510(6) ?
C2 C3 . 1.500(8) ?
C2 H9 . 0.9800 ?
C2 H10 . 0.9800 ?
C3 H11 . 0.9700 ?
C3 H12 . 0.9700 ?
C3 H13 . 0.9700 ?
C4 C5 . 1.510(6) ?
C5 C6 . 1.510(7) ?
C5 H14 . 0.9800 ?
C5 H15 . 0.9800 ?
C6 H16 . 0.9700 ?
C6 H17 . 0.9700 ?
C6 H18 . 0.9700 ?
C7 C8 . 1.504(6) ?
C8 C9 . 1.488(8) ?
C8 H19 . 0.9800 ?
C8 H20 . 0.9800 ?
C9 H21 . 0.9700 ?
C9 H22 . 0.9700 ?
C9 H23 . 0.9700 ?
C10 C11 . 1.504(6) ?
C11 C12B . 1.435(14) ?
C11 C12A . 1.497(9) ?
C11 H24A . 0.9800 ?
C11 H25A . 0.9800 ?
C11 H24B . 0.9800 ?
C11 H25B . 0.9800 ?
C12A H26A . 0.9700 ?
C12A H27A . 0.9700 ?
C12A H28A . 0.9700 ?
C12B H26B . 0.9700 ?
C12B H27B . 0.9700 ?
C12B H28B . 0.9700 ?
C13 C14B . 1.516(18) ?
C13 C14A . 1.520(7) ?
C14A C15A . 1.459(13) ?
C14A H29A . 0.9800 ?
C14A H30A . 0.9800 ?
C15A H31A . 0.9700 ?
C15A H32A . 0.9700 ?
C15A H33A . 0.9700 ?
C14B C15B . 1.46(2) ?
C14B H29B . 0.9800 ?
C14B H30B . 0.9800 ?
C15B H31B . 0.9700 ?
C15B H32B . 0.9700 ?
C15B H33B . 0.9700 ?
C16 C17 . 1.508(6) ?
C17 C18 . 1.492(9) ?
C17 H34 . 0.9800 ?
C17 H35 . 0.9800 ?
C18 H36 . 0.9700 ?
C18 H37 . 0.9700 ?
C18 H38 . 0.9700 ?
C19 C20A . 1.508(6) ?
C19 C20B . 1.51(2) ?
C20A C21A . 1.508(10) ?
C20A H39A . 0.9800 ?
C20A H40A . 0.9800 ?
C21A H41A . 0.9700 ?
C21A H42A . 0.9700 ?
C21A H43A . 0.9700 ?
C20B C21B . 1.51(2) ?
C20B H39B . 0.9800 ?
C20B H40B . 0.9800 ?
C21B H41B . 0.9700 ?
C21B H42B . 0.9700 ?
C21B H43B . 0.9700 ?
C22 C23 . 1.517(6) ?
C23 C24A . 1.501(7) ?
C23 C24B . 1.51(2) ?
C23 H44A . 0.9800 ?
C23 H45A . 0.9800 ?
C23 H44B . 0.9800 ?
C23 H45B . 0.9800 ?
C24A H46A . 0.9700 ?
C24A H47A . 0.9700 ?
C24A H48A . 0.9700 ?
C24B H46B . 0.9700 ?
C24B H47B . 0.9700 ?
C24B H48B . 0.9700 ?

loop_
_geom_hbond_atom_site_label_D
_geom_hbond_atom_site_label_H
_geom_hbond_atom_site_label_A
_geom_hbond_site_symmetry_A
_geom_hbond_distance_DH
_geom_hbond_distance_HA
_geom_hbond_distance_DA
_geom_hbond_angle_DHA
N1 H1 O12 . 0.87 2.36 3.049(4) 135.8
N2 H2 O10 . 0.87 2.24 3.048(4) 155.5
N3 H3 O11 . 0.87 2.19 2.970(4) 148.4
N4 H4 O9 . 0.87 2.46 3.210(4) 144.2
N4 H4 O1 2_756 0.87 2.59 3.307(4) 139.8
N5 H5 O13 . 0.87 2.27 3.061(5) 152.0
N6 H6 O12 . 0.87 2.29 3.107(4) 156.0
N7 H7 N1 . 0.87 2.49 3.286(5) 153.1
N8 H8 O10 . 0.87 1.98 2.808(4) 158.9
